data_1007053
loop_
_publ_author_name
'Boudjada, A'
'Durif, A'
'Guitel, J C'

_publ_section_title
;
Structure d'un Orthoarsenate Acide de Cadmium: Cd H~10~ (As O~4~)~4~
;
_journal_coden_ASTM ACBCAR
_journal_name_full 'Acta Crystallographica B (24,1968-38,1982)'
_journal_page_first 133
_journal_page_last 135
_journal_paper_doi 10.1107/S0567740880002609
_journal_volume 36
_journal_year 1980
_chemical_formula_structural 'Cd H10 (As O4)4'
_chemical_formula_sum 'As4 Cd H10 O16'
_chemical_name_systematic 'Cadmium decahydrogentetrakis(arsenate)'
_space_group_IT_number 2
_symmetry_cell_setting triclinic
_symmetry_Int_Tables_number 2
_symmetry_space_group_name_Hall '-P 1'
_symmetry_space_group_name_H-M 'P -1'
_cell_angle_alpha 105.17(1)
_cell_angle_beta 95.13(5)
_cell_angle_gamma 91.85(8)
_cell_formula_units_Z 1
_cell_length_a 5.69(5)
_cell_length_b 7.42(4)
_cell_length_c 8.60(6)
_cell_volume 348.4
_refine_ls_R_factor_all 0.056
_cod_original_formula_sum 'H10 As4 Cd O16'
_cod_database_code 1007053

loop_
_symmetry_equiv_pos_as_xyz
x,y,z
-x,-y,-z

loop_
_atom_site_label
_atom_site_type_symbol
_atom_site_symmetry_multiplicity
_atom_site_Wyckoff_symbol
_atom_site_fract_x
_atom_site_fract_y
_atom_site_fract_z
_atom_site_occupancy
_atom_site_attached_hydrogens
_atom_site_calc_flag
As1 As5+ 2 i 0.13564(9) 0.45813(8) 0.25314(8) 1. 0 d
As2 As5+ 2 i 0.47588(9) 0.05485(8) 0.77083(8) 1. 0 d
Cd1 Cd2+ 1 a 0. 0. 0. 1. 0 d
O1 O2- 2 i 0.9380(7) 0.2825(5) 0.1742(6) 1. 0 d
O2 O2- 2 i 0.0145(7) 0.6667(5) 0.2889(6) 1. 0 d
O3 O2- 2 i 0.3550(7) 0.4726(5) 0.1332(5) 1. 0 d
O4 O2- 2 i 0.2613(7) 0.4465(6) 0.4372(6) 1. 0 d
O5 O2- 2 i 0.7661(6) 0.1547(5) 0.8017(5) 1. 0 d
O6 O2- 2 i 0.4186(7) 0.8219(6) 0.6921(6) 1. 0 d
O7 O2- 2 i 0.3253(6) 0.1312(5) 0.9283(5) 1. 0 d
O8 O2- 2 i 0.3840(7) 0.1594(6) 0.6214(5) 1. 0 d
H1 H1+ 2 i -1. -1. -1. 5. 0 dum

loop_
_atom_type_symbol
_atom_type_oxidation_number
As5+ 5.000
Cd2+ 2.000
O2- -2.000
H1+ 1.000
